data_7125415
loop_
_publ_author_name
'Cullen, Duncan A.'
'Gardiner, Michael G.'
'White, Nicholas G.'

_publ_section_title
;
 A three dimensional hydrogen bonded organic framework assembled through
 antielectrostatic hydrogen bonds.
;
_journal_issue 80
_journal_name_full 'Chemical communications (Cambridge, England)'
_journal_page_first 12020
_journal_page_last 12023
_journal_paper_doi 10.1039/c9cc06707h
_journal_volume 55
_journal_year 2019
_chemical_formula_moiety '4(C H O3), C29 H32 N8, 3(O)'
_chemical_formula_sum 'C33 H36 N8 O15'
_chemical_formula_weight 784.70
_space_group_crystal_system tetragonal
_space_group_IT_number 133
_space_group_name_Hall '-P 4ac 2b'
_space_group_name_H-M_alt 'P 42/n b c :2'
_atom_sites_solution_hydrogens mixed
_atom_sites_solution_primary dual
_audit_creation_date 2019-05-23
_audit_creation_method
;
Olex2 1.2
(compiled 2018.05.29 svn.r3508 for OlexSys, GUI svn.r5506)
;
_audit_update_record
;
2019-08-26 deposited with the CCDC.	2019-09-12 downloaded from the CCDC.
;
_cell_angle_alpha 90
_cell_angle_beta 90
_cell_angle_gamma 90
_cell_formula_units_Z 4
_cell_length_a 13.38177(8)
_cell_length_b 13.38177(8)
_cell_length_c 21.75010(18)
_cell_measurement_reflns_used 12480
_cell_measurement_temperature 150.00(10)
_cell_measurement_theta_max 73.5640
_cell_measurement_theta_min 3.9020
_cell_volume 3894.83(5)
_computing_cell_refinement 'CrysAlisPro 1.171.40.36a (Rigaku OD, 2018)'
_computing_data_collection 'CrysAlisPro 1.171.40.36a (Rigaku OD, 2018)'
_computing_data_reduction 'CrysAlisPro 1.171.40.36a (Rigaku OD, 2018)'
_computing_molecular_graphics 'Olex2 (Dolomanov et al., 2009)'
_computing_publication_material 'Olex2 (Dolomanov et al., 2009)'
_computing_structure_refinement 'ShelXL (Sheldrick, 2015)'
_computing_structure_solution 'ShelXT (Sheldrick, 2015)'
_diffrn_ambient_environment N~2~
_diffrn_ambient_temperature 150
_diffrn_detector 'CCD plate'
_diffrn_detector_area_resol_mean 8.1297
_diffrn_detector_type EosS2
_diffrn_measured_fraction_theta_full 1.000
_diffrn_measured_fraction_theta_max 1.000
_diffrn_measurement_details
;
List of Runs (angles in degrees, time in seconds):

  # Type    Start    End  Width  t~exp~   \w     \q     \k     \f   Frames
#--------------------------------------------------------------------------
  1  \w    -21.00  29.00   1.00    2.00    --  -36.95  57.00   0.00   50
  2  \w    -27.00  50.00   1.00    2.00    --   36.95 -57.00 -90.00   77
  3  \w     58.00  90.00   1.00    2.00    --   36.95-125.00  60.00   32
  4  \w     36.00  88.00   1.00    2.00    --   36.95-125.00 150.00   52
  5  \w     31.00  75.00   1.00    2.00    --   36.95-125.00-120.00   44
  6  \w    -29.00  34.00   1.00    2.00    --   36.95 -58.00  17.00   63
  7  \w     37.00  65.00   1.00    2.00    --   36.95-125.00  30.00   28
  8  \w     50.00 108.00   1.00    2.00    --   36.95  19.00   0.00   58
  9  \w     33.00  85.00   1.00    2.00    --   36.95-125.00   0.00   52
 10  \w     84.00 117.00   1.00   16.00    --  111.00  12.00 -90.00   33
 11  \w     47.00  72.00   1.00   16.00    --  111.00 -92.00  30.00   25
 12  \w     52.00  78.00   1.00   16.00    --  111.00 -50.00  90.00   26
 13  \w     80.00 106.00   1.00   16.00    --  111.00 -92.00  30.00   26
 14  \w     42.00 129.00   1.00   16.00    --  111.00 -38.00   0.00   87
 15  \w     81.00 107.00   1.00   16.00    --  111.00-111.00  60.00   26
 16  \w     65.00  91.00   1.00   16.00    --  111.00 -92.00   0.00   26
 17  \w    150.00 175.00   1.00   16.00    --  111.00 111.00 120.00   25
 18  \w    109.00 143.00   1.00   16.00    --  111.00 111.00 120.00   34
 19  \w    104.00 144.00   1.00   16.00    --  111.00  77.00 -90.00   40
 20  \w     43.00 105.00   1.00   16.00    --  111.00 -92.00 -60.00   62
 21  \w     75.00 101.00   1.00   16.00    --  111.00  12.00  60.00   26
 22  \w     45.00  70.00   1.00   16.00    --  111.00-111.00  60.00   25
 23  \w     47.00 122.00   1.00   16.00    --  111.00 -64.00  60.00   75
 24  \w    109.00 175.00   1.00   16.00    --  111.00  77.00  90.00   66
 25  \w     96.00 125.00   1.00   16.00    --  111.00 -50.00  90.00   29
 26  \w     44.00  76.00   1.00   16.00    --  111.00 -92.00 -90.00   32
 27  \w     53.00 103.00   1.00   16.00    --  111.00 -92.00-120.00   50
 28  \w     42.00  70.00   1.00   16.00    --  111.00-111.00 120.00   28
 29  \w     83.00 109.00   1.00   16.00    --  111.00-111.00 120.00   26
 30  \w    138.00 174.00   1.00   16.00    --  111.00  50.00  60.00   36
 31  \w     97.00 124.00   1.00   16.00    --  111.00  50.00-120.00   27
 32  \w    141.00 170.00   1.00   16.00    --  111.00  12.00 -90.00   29
 33  \w     79.00 105.00   1.00   16.00    --  111.00 -50.00  30.00   26
 34  \w     47.00 114.00   1.00   16.00    --  111.00 -38.00  90.00   67
 35  \w     66.00 114.00   1.00   16.00    --  111.00 -77.00 150.00   48
 36  \w     76.00 102.00   1.00   16.00    --  111.00 -32.00-164.66   26
;
_diffrn_measurement_device 'four-circle diffractometer'
_diffrn_measurement_device_type 'SuperNova, Dual, Cu at home/near, EosS2'
_diffrn_measurement_method '\w scans'
_diffrn_orient_matrix_type 'CrysAlisPro convention (1999,Acta A55,543-557)'
_diffrn_orient_matrix_UB_11 0.1047584000
_diffrn_orient_matrix_UB_12 -0.0475480000
_diffrn_orient_matrix_UB_13 0.0016613000
_diffrn_orient_matrix_UB_21 -0.0363668000
_diffrn_orient_matrix_UB_22 -0.0755115000
_diffrn_orient_matrix_UB_23 0.0485411000
_diffrn_orient_matrix_UB_31 -0.0308915000
_diffrn_orient_matrix_UB_32 -0.0726465000
_diffrn_orient_matrix_UB_33 -0.0516123000
_diffrn_radiation_monochromator mirror
_diffrn_radiation_probe x-ray
_diffrn_radiation_type CuK\a
_diffrn_radiation_wavelength 1.54184
_diffrn_reflns_av_R_equivalents 0.0231
_diffrn_reflns_av_unetI/netI 0.0099
_diffrn_reflns_Laue_measured_fraction_full 1.000
_diffrn_reflns_Laue_measured_fraction_max 1.000
_diffrn_reflns_limit_h_max 16
_diffrn_reflns_limit_h_min -16
_diffrn_reflns_limit_k_max 13
_diffrn_reflns_limit_k_min -16
_diffrn_reflns_limit_l_max 25
_diffrn_reflns_limit_l_min -27
_diffrn_reflns_number 24851
_diffrn_reflns_point_group_measured_fraction_full 1.000
_diffrn_reflns_point_group_measured_fraction_max 1.000
_diffrn_reflns_theta_full 67.684
_diffrn_reflns_theta_max 73.704
_diffrn_reflns_theta_min 4.065
_diffrn_source 'micro-focus sealed X-ray tube'
_diffrn_source_type 'SuperNova (Cu) X-ray Source'
_exptl_absorpt_coefficient_mu 0.918
_exptl_absorpt_correction_T_max 1.00000
_exptl_absorpt_correction_T_min 0.69033
_exptl_absorpt_correction_type multi-scan
_exptl_absorpt_process_details
;
CrysAlisPro 1.171.40.36a (Rigaku Oxford Diffraction, 2018)
Empirical absorption correction using spherical harmonics,
 implemented in SCALE3 ABSPACK scaling algorithm.
;
_exptl_crystal_colour colourless
_exptl_crystal_density_diffrn 1.338
_exptl_crystal_description block
_exptl_crystal_F_000 1640
_exptl_crystal_recrystallization_method 'Re-crystallisation from solvent: Water'
_exptl_crystal_size_max 0.394
_exptl_crystal_size_mid 0.142
_exptl_crystal_size_min 0.142
_refine_diff_density_max 0.652
_refine_diff_density_min -0.394
_refine_diff_density_rms 0.075
_refine_ls_extinction_method none
_refine_ls_goodness_of_fit_ref 1.079
_refine_ls_hydrogen_treatment mixed
_refine_ls_matrix_type full
_refine_ls_number_parameters 193
_refine_ls_number_reflns 1976
_refine_ls_number_restraints 3
_refine_ls_restrained_S_all 1.088
_refine_ls_R_factor_all 0.0845
_refine_ls_R_factor_gt 0.0810
_refine_ls_shift/su_max 0.000
_refine_ls_shift/su_mean 0.000
_refine_ls_structure_factor_coef Fsqd
_refine_ls_weighting_details 'w=1/[\s^2^(Fo^2^)+(0.1677P)^2^+2.9553P] where P=(Fo^2^+2Fc^2^)/3'
_refine_ls_weighting_scheme calc
_refine_ls_wR_factor_gt 0.2398
_refine_ls_wR_factor_ref 0.2466
_reflns_Friedel_coverage 0.000
_reflns_number_gt 1812
_reflns_number_total 1976
_reflns_threshold_expression 'I > 2\s(I)'
_cod_data_source_file c9cc06707h2.cif
_cod_data_source_block 1HCO3
_cod_original_cell_volume 3894.83(6)
_cod_original_sg_symbol_H-M 'P 42/n b c'
_cod_database_code 7125415
_shelx_shelxl_version_number 2016/6
_chemical_oxdiff_formula 'C33 H44 N8 O16'
_shelx_space_group_comment
;
The symmetry employed for this shelxl refinement is uniquely defined
by the following loop, which should always be used as a source of
symmetry information in preference to the above space-group names.
They are only intended as comments.
;
_reflns_odcompleteness_completeness 98.82
_reflns_odcompleteness_iscentric 1
_reflns_odcompleteness_theta 74.33
_olex2_refinement_description
;
1. Fixed Uiso
 At 1.2 times of:
  All C(H) groups, All N(H,H) groups
 At 1.5 times of:
  All O(H) groups
2. Restrained distances
 C21-O21 = C21-O23
 1.31 with sigma of 0.01
 C21-O22
 1.24 with sigma of 0.01
3. Others
 Sof(C5)=Sof(H5)=Sof(C6)=Sof(H6)=Sof(C9)=Sof(H9)=Sof(C8)=Sof(H8)=1-FVAR(1)
 Sof(C15)=Sof(H15)=Sof(C16)=Sof(H16)=Sof(C18)=Sof(H18)=Sof(C19)=Sof(H19)=FVAR(1)
 Fixed Sof: H11(0.5) O22(0.5) O21(0.5) O23(0.5) C21(0.5) O101(0.5) O111(0.25)
4.a Aromatic/amide H refined with riding coordinates:
 C15(H15), C16(H16), C18(H18), C19(H19), C5(H5), C6(H6), C9(H9), C8(H8)
4.b X=CH2 refined with riding coordinates:
 N1(H1A,H1B), N2(H2A,H2B)
4.c Idealised tetrahedral OH refined as rotating group:
 O11(H11)
;
_ins_header
;
TITL NGW386 in P4(2)/nbc 
REM P4(2)/nbc (#133 in standard setting)
CELL 1.54184  13.381771  13.381771  21.750096  90.0000  90.0000  90.0000
ZERR    4.00   0.000077   0.000077   0.000182   0.0000   0.0000   0.0000
LATT  1
SYMM -x+1/2,-y+1/2, z 
SYMM -y+1/2, x, z+1/2 
SYMM  y,-x+1/2, z+1/2 
SYMM -x+1/2, y,-z 
SYMM  x,-y+1/2,-z 
SYMM  y, x,-z+1/2 
SYMM -y+1/2,-x+1/2,-z+1/2 
SFAC C H N O
UNIT 132.00 176.00 32.00 64.00
TREF
HKLF 4
END
;
_olex2_exptl_crystal_mounting_method 'The crystal was mounted on a MITIGEN holder with oil'
_olex2_submission_special_instructions 'No special instructions were received'
_oxdiff_exptl_absorpt_empirical_details
;
Empirical correction (ABSPACK) includes:
- Absorption correction using spherical harmonics
- Frame scaling
;
_oxdiff_exptl_absorpt_empirical_full_max 1.352
_oxdiff_exptl_absorpt_empirical_full_min 0.496

loop_
_space_group_symop_operation_xyz
'x, y, z'
'x+1/2, y+1/2, -z'
'y, x, -z+1/2'
'y+1/2, x+1/2, z+1/2'
'y+1/2, -x, -z+1/2'
'-y, x+1/2, -z+1/2'
'-x+1/2, y, -z'
'x, -y+1/2, -z'
'-x, -y, -z'
'-x-1/2, -y-1/2, z'
'-y, -x, z-1/2'
'-y-1/2, -x-1/2, -z-1/2'
'-y-1/2, x, z-1/2'
'y, -x-1/2, z-1/2'
'x-1/2, -y, z'
'-x, y-1/2, z'

loop_
_atom_site_label
_atom_site_type_symbol
_atom_site_fract_x
_atom_site_fract_y
_atom_site_fract_z
_atom_site_U_iso_or_equiv
_atom_site_adp_type
_atom_site_occupancy
_atom_site_site_symmetry_order
_atom_site_calc_flag
_atom_site_refinement_flags_posn
_atom_site_refinement_flags_adp
_atom_site_refinement_flags_occupancy
_atom_site_disorder_assembly
_atom_site_disorder_group
O12 O 0.750000 0.48592(18) 0.500000 0.0495(7) Uani 1 2 d S T P . .
O11 O 0.67018(13) 0.34288(12) 0.51506(8) 0.0376(5) Uani 1 1 d . . . . .
H11 H 0.671859 0.287538 0.498900 0.056 Uiso 0.5 1 calc GR . . . .
C11 C 0.750000 0.3928(2) 0.500000 0.0324(7) Uani 1 2 d S T P . .
O22 O 0.3040(5) 0.1461(4) 0.1184(3) 0.0781(19) Uani 0.5 1 d D . . A 1
O21 O 0.3166(7) 0.1382(4) 0.2196(3) 0.115(3) Uani 0.5 1 d D . . A .
O23 O 0.2082(4) 0.2387(5) 0.1776(2) 0.0827(18) Uani 0.5 1 d D . . A .
C21 C 0.2760(5) 0.1751(4) 0.1686(3) 0.063(2) Uani 0.5 1 d D . . . .
N1 N 0.6076(2) 0.58526(18) 0.57256(11) 0.0538(7) Uani 1 1 d . . . . .
H1A H 0.650261 0.556129 0.549032 0.065 Uiso 1 1 calc R . . . .
H1B H 0.616271 0.646665 0.582947 0.065 Uiso 1 1 calc R . . . .
N2 N 0.51524(18) 0.44354(15) 0.57737(10) 0.0415(6) Uani 1 1 d . . . . .
H2A H 0.557312 0.413512 0.553873 0.050 Uiso 1 1 calc R . . . .
H2B H 0.463610 0.412143 0.590833 0.050 Uiso 1 1 calc R . . . .
C3 C 0.5297(2) 0.53625(18) 0.59252(10) 0.0370(6) Uani 1 1 d . . . . .
C4 C 0.45566(18) 0.58867(17) 0.63160(10) 0.0343(6) Uani 1 1 d . . . . .
C7 C 0.32119(16) 0.69060(16) 0.70788(9) 0.0279(5) Uani 1 1 d . . . . .
C10 C 0.250000 0.750000 0.750000 0.0239(8) Uani 1 4 d S T P B .
C15 C 0.3620(7) 0.5816(7) 0.6266(4) 0.027(2) Uani 0.208(4) 1 d . . . B 1
H15 H 0.336665 0.539434 0.596372 0.033 Uiso 0.208(4) 1 calc R . . B 1
C16 C 0.2942(7) 0.6331(8) 0.6634(4) 0.027(2) Uani 0.208(4) 1 d . . . B 1
H16 H 0.226326 0.625513 0.655577 0.032 Uiso 0.208(4) 1 calc R . . B 1
C18 C 0.4292(8) 0.7225(8) 0.7103(5) 0.030(2) Uani 0.208(4) 1 d . . . B 1
H18 H 0.450316 0.773162 0.736505 0.036 Uiso 0.208(4) 1 calc R . . B 1
C19 C 0.4966(8) 0.6732(9) 0.6716(5) 0.037(3) Uani 0.208(4) 1 d . . . B 1
H19 H 0.563684 0.691190 0.670236 0.044 Uiso 0.208(4) 1 calc R . . B 1
C5 C 0.4039(2) 0.5356(2) 0.67798(14) 0.0359(7) Uani 0.792(4) 1 d . . . B 2
H5 H 0.414232 0.467383 0.683034 0.043 Uiso 0.792(4) 1 calc R . . B 2
C6 C 0.3373(2) 0.5862(2) 0.71596(13) 0.0322(7) Uani 0.792(4) 1 d . . . B 2
H6 H 0.303278 0.551876 0.746670 0.039 Uiso 0.792(4) 1 calc R . . B 2
C9 C 0.4339(2) 0.6865(2) 0.62188(12) 0.0335(7) Uani 0.792(4) 1 d . . . B 2
H9 H 0.464469 0.720432 0.589646 0.040 Uiso 0.792(4) 1 calc R . . B 2
C8 C 0.3671(2) 0.73618(19) 0.65913(12) 0.0313(7) Uani 0.792(4) 1 d . . . B 2
H8 H 0.352804 0.802856 0.650909 0.038 Uiso 0.792(4) 1 calc R . . B 2
O101 O 0.3113(3) 0.1404(3) 0.0829(2) 0.0425(9) Uani 0.5 1 d . . . C 2
O111 O 0.250000 0.2171(4) 0.000000 0.0584(16) Uani 0.5 2 d S T P D 3
H21 H 0.313(5) 0.187(5) 0.250000 0.13(3) Uiso 1 2 d S T P . .

loop_
_atom_site_aniso_label
_atom_site_aniso_U_11
_atom_site_aniso_U_22
_atom_site_aniso_U_33
_atom_site_aniso_U_23
_atom_site_aniso_U_13
_atom_site_aniso_U_12
O12 0.0595(16) 0.0254(12) 0.0637(16) 0.000 0.0324(14) 0.000
O11 0.0399(10) 0.0287(8) 0.0441(11) -0.0073(6) 0.0139(7) -0.0035(6)
C11 0.0426(17) 0.0269(14) 0.0278(13) 0.000 0.0112(13) 0.000
O22 0.129(5) 0.045(3) 0.060(3) -0.001(3) -0.044(3) 0.002(3)
O21 0.216(9) 0.056(3) 0.072(3) -0.001(3) -0.067(5) 0.057(4)
O23 0.054(2) 0.125(5) 0.069(3) 0.055(3) -0.015(2) 0.007(3)
C21 0.091(5) 0.042(3) 0.057(4) 0.018(3) -0.041(3) -0.028(3)
N1 0.0600(15) 0.0414(12) 0.0599(15) -0.0205(10) 0.0268(11) -0.0065(11)
N2 0.0516(13) 0.0317(10) 0.0413(11) -0.0100(8) 0.0078(9) 0.0031(9)
C3 0.0490(14) 0.0336(11) 0.0284(10) -0.0051(8) 0.0070(9) 0.0033(10)
C4 0.0439(13) 0.0316(11) 0.0272(10) -0.0057(8) 0.0060(9) 0.0031(9)
C7 0.0333(11) 0.0296(11) 0.0207(10) -0.0003(7) 0.0019(8) 0.0037(8)
C10 0.0260(11) 0.0260(11) 0.0199(16) 0.000 0.000 0.000
C15 0.028(5) 0.029(5) 0.025(4) -0.007(4) -0.003(4) 0.009(4)
C16 0.027(5) 0.034(5) 0.020(4) -0.002(4) -0.005(3) 0.000(4)
C18 0.032(5) 0.031(5) 0.027(5) -0.013(4) 0.002(4) -0.004(4)
C19 0.032(5) 0.039(6) 0.039(6) -0.014(5) 0.009(4) -0.005(4)
C5 0.0496(17) 0.0205(12) 0.0375(15) 0.0019(10) 0.0089(13) 0.0005(11)
C6 0.0422(15) 0.0241(13) 0.0303(13) 0.0043(10) 0.0065(11) -0.0013(10)
C9 0.0468(17) 0.0259(13) 0.0279(13) 0.0011(10) 0.0104(11) -0.0009(11)
C8 0.0442(16) 0.0217(12) 0.0278(12) 0.0022(9) 0.0086(11) 0.0023(10)
O101 0.046(2) 0.0398(19) 0.042(2) -0.0097(18) -0.0012(18) 0.0071(15)
O111 0.062(3) 0.054(3) 0.059(3) 0.000 0.018(3) 0.000

loop_
_atom_type_symbol
_atom_type_description
_atom_type_scat_dispersion_real
_atom_type_scat_dispersion_imag
_atom_type_scat_source
C C 0.0181 0.0091 'International Tables Vol C Tables 4.2.6.8 and 6.1.1.4'
H H 0.0000 0.0000 'International Tables Vol C Tables 4.2.6.8 and 6.1.1.4'
N N 0.0311 0.0180 'International Tables Vol C Tables 4.2.6.8 and 6.1.1.4'
O O 0.0492 0.0322 'International Tables Vol C Tables 4.2.6.8 and 6.1.1.4'

loop_
_exptl_crystal_face_index_h
_exptl_crystal_face_index_k
_exptl_crystal_face_index_l
_exptl_crystal_face_perp_dist
-3 -5 -10 0.1571
-8 4 0 0.0736
5 4 9 0.1467
8 -4 0 0.0644
-3 -8 1 0.0589
0 1 14 0.1639
-3 -8 -3 0.0883
3 8 0 0.0729
1 2 14 0.1625
2 6 -10 0.1547

loop_
_geom_angle_atom_site_label_1
_geom_angle_atom_site_label_2
_geom_angle_atom_site_label_3
_geom_angle
_geom_angle_site_symmetry_1
_geom_angle_site_symmetry_3
O12 C11 O11 120.89(13) . 7_656
O12 C11 O11 120.89(13) . .
O11 C11 O11 118.2(3) 7_656 .
O22 C21 O21 120.3(6) . .
O22 C21 O23 125.2(5) . .
O23 C21 O22 113.8(6) 10_665 .
O23 C21 O21 98.6(5) 10_665 .
O23 C21 O21 114.5(6) . .
O23 C21 O23 56.4(5) 10_665 .
N1 C3 C4 119.1(2) . .
N2 C3 N1 120.9(2) . .
N2 C3 C4 119.9(2) . .
C3 C4 C19 115.9(5) . .
C15 C4 C3 125.4(5) . .
C15 C4 C19 117.4(6) . .
C5 C4 C3 119.9(2) . .
C9 C4 C3 120.7(2) . .
C9 C4 C5 119.3(2) . .
C16 C7 C10 125.5(5) . .
C16 C7 C18 117.6(6) . .
C18 C7 C10 115.2(4) . .
C6 C7 C10 121.72(18) . .
C8 C7 C10 120.52(18) . .
C8 C7 C6 117.7(2) . .
C7 C10 C7 110.66(8) . 6_656
C7 C10 C7 107.12(15) 6_656 5_466
C7 C10 C7 110.66(8) . 5_466
C7 C10 C7 107.12(15) . 10_675
C7 C10 C7 110.66(8) 10_675 5_466
C7 C10 C7 110.66(8) 6_656 10_675
C4 C15 C16 124.1(8) . .
C7 C16 C15 123.0(9) . .
C19 C18 C7 117.6(8) . .
C18 C19 C4 117.4(9) . .
C6 C5 C4 119.5(2) . .
C5 C6 C7 120.1(2) . .
C4 C9 C8 120.9(2) . .
C7 C8 C9 122.1(2) . .

loop_
_geom_bond_atom_site_label_1
_geom_bond_atom_site_label_2
_geom_bond_distance
O12 C11 1.246(4)
O11 C11 1.302(2)
O22 C21 1.216(7)
O21 C21 1.330(6)
O23 C21 1.260(7)
N1 C3 1.306(4)
N2 C3 1.298(3)
C3 C4 1.482(3)
C4 C15 1.261(10)
C4 C19 1.529(11)
C4 C5 1.415(4)
C4 C9 1.358(4)
C7 C10 1.5422(19)
C7 C16 1.288(10)
C7 C18 1.509(10)
C7 C6 1.424(3)
C7 C8 1.369(3)
C15 C16 1.393(14)
C18 C19 1.398(14)
C5 C6 1.391(4)
C9 C8 1.377(4)

loop_
_exptl_oxdiff_crystal_face_indexfrac_h
_exptl_oxdiff_crystal_face_indexfrac_k
_exptl_oxdiff_crystal_face_indexfrac_l
_exptl_oxdiff_crystal_face_x
_exptl_oxdiff_crystal_face_y
_exptl_oxdiff_crystal_face_z
-3.1261 -5.0859 -10.2431 -0.1027 0.0005 0.9947
-7.9536 3.5007 0.0074 -0.9996 0.0253 -0.0090
5.3833 3.5750 9.4204 0.4096 -0.0084 -0.9122
7.8820 -3.6545 -0.3013 0.9990 -0.0253 0.0376
-3.4450 -7.9378 1.2696 0.0186 0.7863 0.6175
0.4940 1.2413 13.9406 0.0159 0.5650 -0.8249
-3.3503 -7.8237 -2.8238 0.0163 0.5756 0.8176
3.4324 7.9810 0.0432 -0.0198 -0.7254 -0.6881
0.6596 1.7001 13.7936 0.0112 0.5172 -0.8558
2.4516 5.5785 -10.0646 -0.0251 -0.9989 0.0385
